data_7250261
loop_
_publ_author_name
'Matsuda, Yumi'
'Asai, Rentaro'
'Moriguchi, Jumpei'
'Akutagawa, Tomoyuki'
'Masuya-Suzuki, Atsuko'
'Tsunashima, Ryo'

_publ_section_title
;
 Synthesis, crystallographic study and solid-state properties of
 metal-free perovskites with P-atom containing A-site cations
;
_journal_issue 18
_journal_name_full CrystEngComm
_journal_page_first 2824
_journal_page_last 2829
_journal_paper_doi 10.1039/D5CE00177C
_journal_volume 27
_journal_year 2025
_chemical_formula_moiety '3(Br), C6 H14 N3 P, H4 N'
_chemical_formula_sum 'C6 H18 Br3 N4 P'
_chemical_formula_weight 416.94
_space_group_crystal_system orthorhombic
_space_group_IT_number 33
_space_group_name_Hall 'P 2c -2n'
_space_group_name_H-M_alt 'P n a 21'
_atom_sites_solution_hydrogens mixed
_atom_sites_solution_primary iterative
_audit_creation_date 2025-01-08
_audit_creation_method
;
Olex2 1.5
(compiled 2024.02.16 svn.r378c4104 for OlexSys, GUI svn.r6928)
;
_audit_update_record
;
2025-02-17 deposited with the CCDC.	2025-04-07 downloaded from the CCDC.
;
_cell_angle_alpha 90
_cell_angle_beta 90
_cell_angle_gamma 90
_cell_formula_units_Z 4
_cell_length_a 13.7974(4)
_cell_length_b 9.9483(3)
_cell_length_c 9.6610(3)
_cell_measurement_reflns_used 3924
_cell_measurement_temperature 322
_cell_measurement_theta_max 30.0710
_cell_measurement_theta_min 2.9210
_cell_volume 1326.08(7)
_computing_cell_refinement 'CrysAlisPro 1.171.42.49 (Rigaku OD, 2022)'
_computing_data_collection 'CrysAlisPro 1.171.42.49 (Rigaku OD, 2022)'
_computing_data_reduction 'CrysAlisPro 1.171.42.49 (Rigaku OD, 2022)'
_computing_molecular_graphics 'Olex2 1.5 (Dolomanov et al., 2009)'
_computing_publication_material 'Olex2 1.5 (Dolomanov et al., 2009)'
_computing_structure_refinement 'SHELXL 2018/3 (Sheldrick, 2015)'
_computing_structure_solution 'olex2.solve 1.5 (Bourhis et al., 2015)'
_diffrn_ambient_environment air
_diffrn_ambient_temperature 322
_diffrn_detector 'Hybrid Pixel Array Detector'
_diffrn_detector_area_resol_mean 10.0000
_diffrn_detector_type HyPix
_diffrn_measured_fraction_theta_full 0.994
_diffrn_measured_fraction_theta_max 0.994
_diffrn_measurement_details
;
List of Runs (angles in degrees, time in seconds):

  # Type    Start    End  Width  t~exp~   \w     \q     \k     \f   Frames
#--------------------------------------------------------------------------
  1  \w    -64.00  11.00   0.25    2.20    --   -5.68 -59.00  26.00  300
  2  \w    -16.00  39.00   0.25    2.20    --    6.15 -99.00   0.00  220
;
_diffrn_measurement_device 'four-circle diffractometer'
_diffrn_measurement_device_type 'XtaLAB Synergy R, DW system, HyPix'
_diffrn_measurement_method '\w scans'
_diffrn_orient_matrix_type 'CrysAlisPro convention (1999,Acta A55,543-557)'
_diffrn_orient_matrix_UB_11 0.0038744000
_diffrn_orient_matrix_UB_12 0.0707208000
_diffrn_orient_matrix_UB_13 -0.0074379000
_diffrn_orient_matrix_UB_21 -0.0356807000
_diffrn_orient_matrix_UB_22 0.0089556000
_diffrn_orient_matrix_UB_23 0.0520420000
_diffrn_orient_matrix_UB_31 0.0368202000
_diffrn_orient_matrix_UB_32 0.0012297000
_diffrn_orient_matrix_UB_33 0.0512338000
_diffrn_radiation_monochromator mirror
_diffrn_radiation_probe x-ray
_diffrn_radiation_type 'Mo K\a'
_diffrn_radiation_wavelength 0.71073
_diffrn_reflns_av_R_equivalents 0.0149
_diffrn_reflns_av_unetI/netI 0.0193
_diffrn_reflns_Laue_measured_fraction_full 0.994
_diffrn_reflns_Laue_measured_fraction_max 0.994
_diffrn_reflns_limit_h_max 17
_diffrn_reflns_limit_h_min -15
_diffrn_reflns_limit_k_max 12
_diffrn_reflns_limit_k_min -10
_diffrn_reflns_limit_l_max 8
_diffrn_reflns_limit_l_min -12
_diffrn_reflns_number 5109
_diffrn_reflns_point_group_measured_fraction_full 0.770
_diffrn_reflns_point_group_measured_fraction_max 0.760
_diffrn_reflns_theta_full 25.242
_diffrn_reflns_theta_max 26.366
_diffrn_reflns_theta_min 2.939
_diffrn_source 'Rotating-anode X-ray tube'
_diffrn_source_type 'Rigaku (Mo) X-ray Source'
_exptl_absorpt_coefficient_mu 9.221
_exptl_absorpt_correction_T_max 1.00000
_exptl_absorpt_correction_T_min 0.63480
_exptl_absorpt_correction_type multi-scan
_exptl_absorpt_process_details
;
CrysAlisPro 1.171.42.49 (Rigaku Oxford Diffraction, 2022)
Empirical absorption correction using spherical harmonics,
implemented in SCALE3 ABSPACK scaling algorithm.
;
_exptl_crystal_colour 'clear light colourless'
_exptl_crystal_colour_lustre clear
_exptl_crystal_colour_modifier light
_exptl_crystal_colour_primary colourless
_exptl_crystal_density_diffrn 2.088
_exptl_crystal_description block
_exptl_crystal_F_000 808
_exptl_crystal_size_max 0.22
_exptl_crystal_size_mid 0.18
_exptl_crystal_size_min 0.16
_refine_diff_density_max 0.599
_refine_diff_density_min -0.997
_refine_diff_density_rms 0.118
_refine_ls_abs_structure_details
;
 Classical Flack method preferred over Parsons because s.u. lower.
;
_refine_ls_abs_structure_Flack 0.007(14)
_refine_ls_extinction_method none
_refine_ls_goodness_of_fit_ref 1.051
_refine_ls_hydrogen_treatment mixed
_refine_ls_matrix_type full
_refine_ls_number_parameters 139
_refine_ls_number_reflns 2060
_refine_ls_number_restraints 11
_refine_ls_restrained_S_all 1.049
_refine_ls_R_factor_all 0.0505
_refine_ls_R_factor_gt 0.0491
_refine_ls_shift/su_max 0.001
_refine_ls_shift/su_mean 0.000
_refine_ls_structure_factor_coef Fsqd
_refine_ls_weighting_details 'w=1/[\s^2^(Fo^2^)+(0.1150P)^2^] where P=(Fo^2^+2Fc^2^)/3'
_refine_ls_weighting_scheme calc
_refine_ls_wR_factor_gt 0.1299
_refine_ls_wR_factor_ref 0.1310
_reflns_Friedel_coverage 0.439
_reflns_Friedel_fraction_full 0.516
_reflns_Friedel_fraction_max 0.494
_reflns_number_gt 1973
_reflns_number_total 2060
_reflns_threshold_expression 'I > 2\s(I)'
_cod_data_source_file d5ce00177c2.cif
_cod_data_source_block pta-br_322k
_cod_depositor_comments 'Adding full bibliography for 7250254--7250270.cif.'
_cod_database_code 7250261
_shelx_shelxl_version_number 2018/3
_chemical_oxdiff_formula C6H18N3I3P
_shelx_space_group_comment
;
The symmetry employed for this shelxl refinement is uniquely defined
by the following loop, which should always be used as a source of
symmetry information in preference to the above space-group names.
They are only intended as comments.
;
_shelx_estimated_absorpt_t_max 0.320
_shelx_estimated_absorpt_t_min 0.236
_olex2_refinement_description
;
1. Fixed Uiso
 At 1.2 times of:
  All C(H,H) groups, All C(H,H,H,H,H,H) groups, All N(H) groups
2. Restrained distances
 N1-H1C = N1-H1D = N1-H1E = N1-H1F
 1.05 with sigma of 0.02
 H1C-H1D = H1C-H1E = H1C-H1F = H1D-H1E = H1D-H1F = H1E-H1F
 1.75 with sigma of 0.04
3.a Ternary CH refined with riding coordinates:
 N3(H3), N4(H4)
3.b Secondary CH2 refined with riding coordinates:
 C6(H6A,H6B), C5(H5A,H5B), C2(H2A,H2B), C3(H3A,H3B), C4(H4A,H4B), C1(H1A,H1B)
;
_olex2_submission_special_instructions 'No special instructions were received'
_oxdiff_exptl_absorpt_empirical_details
;
Empirical correction (ABSPACK) includes:
- Absorption correction using spherical harmonics
- Frame scaling
;
_oxdiff_exptl_absorpt_empirical_full_max 1.484
_oxdiff_exptl_absorpt_empirical_full_min 0.700

loop_
_space_group_symop_operation_xyz
'x, y, z'
'-x, -y, z+1/2'
'x+1/2, -y+1/2, z'
'-x+1/2, y+1/2, z+1/2'

loop_
_atom_site_label
_atom_site_type_symbol
_atom_site_fract_x
_atom_site_fract_y
_atom_site_fract_z
_atom_site_U_iso_or_equiv
_atom_site_adp_type
_atom_site_occupancy
_atom_site_site_symmetry_order
_atom_site_calc_flag
_atom_site_refinement_flags_posn
_atom_site_refinement_flags_adp
_atom_site_refinement_flags_occupancy
_atom_site_disorder_assembly
_atom_site_disorder_group
Br01 Br 0.27744(6) 0.46397(9) 0.71132(13) 0.0405(3) Uani 1 1 d . . . . .
Br02 Br -0.01469(7) 0.78153(10) 0.41533(13) 0.0458(3) Uani 1 1 d . . . . .
Br03 Br 0.24620(8) 1.00725(10) 0.6670(2) 0.0470(3) Uani 1 1 d . . . . .
P1 P 0.56880(17) 0.0856(3) 0.4325(4) 0.0477(7) Uani 1 1 d . . . . .
N2 N 0.4281(5) 0.2416(9) 0.2981(9) 0.0359(16) Uani 1 1 d . . . . .
N3 N 0.5643(5) 0.3658(7) 0.4116(9) 0.0360(16) Uani 1 1 d . . . . .
H3 H 0.604509 0.446110 0.399436 0.043 Uiso 1 1 calc R U . . .
N4 N 0.4391(6) 0.2670(8) 0.5545(9) 0.0389(18) Uani 1 1 d . . . . .
H4 H 0.398270 0.283242 0.635746 0.047 Uiso 1 1 calc R U . . .
N1 N 0.2285(6) 0.7137(9) 0.4678(13) 0.052(2) Uani 1 1 d D . . . .
C6 C 0.5083(7) 0.3840(11) 0.5405(12) 0.039(2) Uani 1 1 d . . . . .
H6A H 0.472474 0.467850 0.536962 0.046 Uiso 1 1 calc R U . . .
H6B H 0.551735 0.387025 0.619365 0.046 Uiso 1 1 calc R U . . .
C5 C 0.3733(6) 0.2583(10) 0.4285(14) 0.045(2) Uani 1 1 d . . . . .
H5A H 0.329445 0.182921 0.439744 0.054 Uiso 1 1 calc R U . . .
H5B H 0.334607 0.339500 0.422845 0.054 Uiso 1 1 calc R U . . .
C2 C 0.6309(5) 0.2480(10) 0.4180(13) 0.0393(18) Uani 1 1 d . . . . .
H2A H 0.673694 0.258763 0.496957 0.047 Uiso 1 1 calc R U . . .
H2B H 0.670815 0.247312 0.335348 0.047 Uiso 1 1 calc R U . . .
C3 C 0.4920(7) 0.1360(11) 0.5766(13) 0.046(2) Uani 1 1 d . . . . .
H3A H 0.444668 0.065702 0.593209 0.055 Uiso 1 1 calc R U . . .
H3B H 0.531756 0.143807 0.658977 0.055 Uiso 1 1 calc R U . . .
C4 C 0.4946(7) 0.3580(10) 0.2856(11) 0.038(2) Uani 1 1 d . . . . .
H4A H 0.456984 0.440246 0.279967 0.046 Uiso 1 1 calc R U . . .
H4B H 0.532099 0.349796 0.201088 0.046 Uiso 1 1 calc R U . . .
C1 C 0.4810(8) 0.1155(11) 0.2937(14) 0.050(3) Uani 1 1 d . . . . .
H1A H 0.515108 0.110846 0.206075 0.060 Uiso 1 1 calc R U . . .
H1B H 0.434243 0.042691 0.294904 0.060 Uiso 1 1 calc R U . . .
H1C H 0.283(5) 0.650(8) 0.505(10) 0.060 Uiso 1 1 d D U . . .
H1D H 0.213(7) 0.694(11) 0.362(4) 0.060 Uiso 1 1 d D U . . .
H1E H 0.246(7) 0.817(3) 0.479(12) 0.060 Uiso 1 1 d D U . . .
H1F H 0.163(4) 0.695(9) 0.523(9) 0.060 Uiso 1 1 d D U . . .

loop_
_atom_site_aniso_label
_atom_site_aniso_U_11
_atom_site_aniso_U_22
_atom_site_aniso_U_33
_atom_site_aniso_U_23
_atom_site_aniso_U_13
_atom_site_aniso_U_12
Br01 0.0338(5) 0.0365(5) 0.0512(6) 0.0009(4) 0.0014(4) 0.0027(3)
Br02 0.0494(5) 0.0415(5) 0.0466(6) -0.0047(5) -0.0045(5) 0.0063(4)
Br03 0.0398(5) 0.0416(5) 0.0596(7) 0.0061(5) 0.0035(5) -0.0015(4)
P1 0.0394(11) 0.0334(12) 0.0704(19) -0.0002(11) -0.0051(13) 0.0065(10)
N2 0.028(3) 0.037(4) 0.043(4) 0.013(4) -0.003(3) 0.008(3)
N3 0.034(3) 0.024(3) 0.049(4) 0.000(3) 0.003(4) -0.008(2)
N4 0.036(4) 0.038(4) 0.042(5) 0.001(3) 0.012(4) 0.010(3)
N1 0.047(5) 0.045(5) 0.063(6) 0.015(4) -0.008(4) 0.001(3)
C6 0.040(4) 0.032(5) 0.045(6) -0.004(4) 0.001(4) 0.000(3)
C5 0.028(3) 0.038(5) 0.068(7) 0.005(5) -0.003(5) 0.005(3)
C2 0.023(3) 0.041(4) 0.054(5) -0.005(5) -0.001(5) 0.001(3)
C3 0.052(5) 0.031(5) 0.054(7) 0.014(5) 0.005(4) 0.004(4)
C4 0.054(5) 0.024(4) 0.036(5) 0.001(4) 0.003(4) 0.004(4)
C1 0.058(6) 0.031(5) 0.062(7) -0.017(5) -0.003(5) -0.008(4)

loop_
_atom_type_symbol
_atom_type_description
_atom_type_scat_dispersion_real
_atom_type_scat_dispersion_imag
_atom_type_scat_source
C C 0.0033 0.0016 'International Tables Vol C Tables 4.2.6.8 and 6.1.1.4'
H H 0.0000 0.0000 'International Tables Vol C Tables 4.2.6.8 and 6.1.1.4'
Br Br -0.2901 2.4595 'International Tables Vol C Tables 4.2.6.8 and 6.1.1.4'
N N 0.0061 0.0033 'International Tables Vol C Tables 4.2.6.8 and 6.1.1.4'
P P 0.1023 0.0942 'International Tables Vol C Tables 4.2.6.8 and 6.1.1.4'

loop_
_exptl_crystal_face_index_h
_exptl_crystal_face_index_k
_exptl_crystal_face_index_l
_exptl_crystal_face_perp_dist
1 9 10 0.0606
16 -3 7 0.0834
6 -11 -8 0.1183
-7 -6 -11 0.1062
-16 7 -3 0.0543
-8 11 7 0.0562
8 -4 12 0.0635
15 8 -3 0.0727
-14 0 -10 0.0841
-17 -7 0 0.0823
2 4 -13 0.0923
11 2 -11 0.0811
2 -12 6 0.1190
-9 -11 -5 0.0983

loop_
_geom_angle_atom_site_label_1
_geom_angle_atom_site_label_2
_geom_angle_atom_site_label_3
_geom_angle
_geom_angle_site_symmetry_1
_geom_angle_site_symmetry_3
_geom_angle_publ_flag
C3 P1 C2 95.1(5) . . ?
C3 P1 C1 97.5(5) . . ?
C1 P1 C2 96.4(5) . . ?
C5 N2 C4 107.3(8) . . ?
C1 N2 C5 112.3(8) . . ?
C1 N2 C4 111.2(8) . . ?
C6 N3 H3 107.3 . . ?
C6 N3 C2 112.6(8) . . ?
C6 N3 C4 110.0(6) . . ?
C2 N3 H3 107.3 . . ?
C2 N3 C4 112.1(8) . . ?
C4 N3 H3 107.3 . . ?
C6 N4 H4 107.9 . . ?
C6 N4 C5 110.4(8) . . ?
C5 N4 H4 107.9 . . ?
C3 N4 H4 107.9 . . ?
C3 N4 C6 111.9(8) . . ?
C3 N4 C5 110.7(8) . . ?
H1C N1 H1D 111(4) . . ?
H1C N1 H1E 113(4) . . ?
H1C N1 H1F 109(4) . . ?
H1D N1 H1E 109(4) . . ?
H1D N1 H1F 106(4) . . ?
H1E N1 H1F 108(4) . . ?
N3 C6 N4 108.1(8) . . ?
N3 C6 H6A 110.1 . . ?
N3 C6 H6B 110.1 . . ?
N4 C6 H6A 110.1 . . ?
N4 C6 H6B 110.1 . . ?
H6A C6 H6B 108.4 . . ?
N2 C5 N4 112.5(6) . . ?
N2 C5 H5A 109.1 . . ?
N2 C5 H5B 109.1 . . ?
N4 C5 H5A 109.1 . . ?
N4 C5 H5B 109.1 . . ?
H5A C5 H5B 107.8 . . ?
P1 C2 H2A 108.7 . . ?
P1 C2 H2B 108.7 . . ?
N3 C2 P1 114.0(5) . . ?
N3 C2 H2A 108.7 . . ?
N3 C2 H2B 108.7 . . ?
H2A C2 H2B 107.6 . . ?
P1 C3 H3A 108.7 . . ?
P1 C3 H3B 108.7 . . ?
N4 C3 P1 114.3(7) . . ?
N4 C3 H3A 108.7 . . ?
N4 C3 H3B 108.7 . . ?
H3A C3 H3B 107.6 . . ?
N2 C4 N3 111.0(8) . . ?
N2 C4 H4A 109.4 . . ?
N2 C4 H4B 109.4 . . ?
N3 C4 H4A 109.4 . . ?
N3 C4 H4B 109.4 . . ?
H4A C4 H4B 108.0 . . ?
P1 C1 H1A 108.1 . . ?
P1 C1 H1B 108.1 . . ?
N2 C1 P1 116.9(8) . . ?
N2 C1 H1A 108.1 . . ?
N2 C1 H1B 108.1 . . ?
H1A C1 H1B 107.3 . . ?

loop_
_geom_bond_atom_site_label_1
_geom_bond_atom_site_label_2
_geom_bond_distance
_geom_bond_site_symmetry_2
_geom_bond_publ_flag
P1 C2 1.834(10) . ?
P1 C3 1.820(12) . ?
P1 C1 1.831(13) . ?
N2 C5 1.479(15) . ?
N2 C4 1.483(13) . ?
N2 C1 1.452(14) . ?
N3 H3 0.9800 . ?
N3 C6 1.476(14) . ?
N3 C2 1.490(11) . ?
N3 C4 1.554(13) . ?
N4 H4 0.9800 . ?
N4 C6 1.512(13) . ?
N4 C5 1.520(15) . ?
N4 C3 1.509(13) . ?
N1 H1C 1.05(2) . ?
N1 H1D 1.06(2) . ?
N1 H1E 1.06(2) . ?
N1 H1F 1.07(2) . ?
C6 H6A 0.9700 . ?
C6 H6B 0.9700 . ?
C5 H5A 0.9700 . ?
C5 H5B 0.9700 . ?
C2 H2A 0.9700 . ?
C2 H2B 0.9700 . ?
C3 H3A 0.9700 . ?
C3 H3B 0.9700 . ?
C4 H4A 0.9700 . ?
C4 H4B 0.9700 . ?
C1 H1A 0.9700 . ?
C1 H1B 0.9700 . ?

loop_
_geom_torsion_atom_site_label_1
_geom_torsion_atom_site_label_2
_geom_torsion_atom_site_label_3
_geom_torsion_atom_site_label_4
_geom_torsion
_geom_torsion_site_symmetry_1
_geom_torsion_site_symmetry_2
_geom_torsion_site_symmetry_3
_geom_torsion_site_symmetry_4
_geom_torsion_publ_flag
C6 N3 C2 P1 65.0(10) . . . . ?
C6 N3 C4 N2 -61.5(9) . . . . ?
C6 N4 C5 N2 59.0(10) . . . . ?
C6 N4 C3 P1 -63.5(11) . . . . ?
C5 N2 C4 N3 58.7(9) . . . . ?
C5 N2 C1 P1 -57.9(11) . . . . ?
C5 N4 C6 N3 -57.5(10) . . . . ?
C5 N4 C3 P1 60.1(10) . . . . ?
C2 P1 C3 N4 50.2(8) . . . . ?
C2 P1 C1 N2 -49.7(9) . . . . ?
C2 N3 C6 N4 -67.3(9) . . . . ?
C2 N3 C4 N2 64.7(10) . . . . ?
C3 P1 C2 N3 -50.4(9) . . . . ?
C3 P1 C1 N2 46.3(9) . . . . ?
C3 N4 C6 N3 66.2(11) . . . . ?
C3 N4 C5 N2 -65.4(10) . . . . ?
C4 N2 C5 N4 -58.4(9) . . . . ?
C4 N2 C1 P1 62.3(11) . . . . ?
C4 N3 C6 N4 58.6(9) . . . . ?
C4 N3 C2 P1 -59.8(10) . . . . ?
C1 P1 C2 N3 47.7(9) . . . . ?
C1 P1 C3 N4 -46.9(9) . . . . ?
C1 N2 C5 N4 64.1(10) . . . . ?
C1 N2 C4 N3 -64.4(11) . . . . ?

loop_
_exptl_oxdiff_crystal_face_indexfrac_h
_exptl_oxdiff_crystal_face_indexfrac_k
_exptl_oxdiff_crystal_face_indexfrac_l
_exptl_oxdiff_crystal_face_x
_exptl_oxdiff_crystal_face_y
_exptl_oxdiff_crystal_face_z
0.5742 9.1116 10.3437 0.5697 0.5994 0.5623
15.8440 -2.7593 7.4308 -0.1890 -0.2033 0.9607
5.6004 -10.6456 -7.9494 -0.6720 -0.7089 -0.2142
-6.7222 -6.2358 -11.2529 -0.3833 -0.4016 -0.8317
-16.2824 6.9654 -3.1200 0.4527 0.4810 -0.7508
-7.7117 10.8300 6.7588 0.6858 0.7239 0.0756
7.5370 -3.8800 11.9804 -0.3343 0.3198 0.8865
15.3077 8.1505 -2.8273 0.6567 -0.6203 0.4288
-13.7626 -0.1480 -9.6222 0.0078 -0.0110 -0.9999
-16.7856 -7.0846 -0.0387 -0.5658 0.5335 -0.6287
2.1550 4.0488 -12.9578 0.3911 -0.7150 -0.5796
11.4451 2.2387 -10.8002 0.2830 -0.9504 -0.1292
2.3925 -12.4280 6.0950 -0.9150 0.1205 0.3851
-8.9153 -11.1396 -5.4269 -0.7820 -0.0641 -0.6200
